data_4507114
loop_
_publ_author_name
'Aaker\"oy, Christer B.'
'Hurley, Evan P.'
'Desper, John'

_publ_section_title
;
 Modulating Supramolecular Reactivity Using Covalent
 &#x201C;Switches&#x201D; on a Pyrazole Platform
;
_journal_issue 11
_journal_name_full 'Crystal Growth &amp; Design'
_journal_page_first 5806
_journal_paper_doi 10.1021/cg301391s
_journal_volume 12
_journal_year 2012
_chemical_formula_moiety
;
(C3 H4 N2) (C7 H4 N2 O6)2
;
_chemical_formula_sum 'C17 H12 N6 O12'
_chemical_formula_weight 492.33
_chemical_name_systematic
;
EH-3-93-7 pyrazole, [(NO2)2-PhCOOH]2
;
_space_group_IT_number 7
_symmetry_cell_setting monoclinic
_symmetry_space_group_name_Hall 'P -2yc'
_symmetry_space_group_name_H-M 'P 1 c 1'
_atom_sites_solution_hydrogens geom
_atom_sites_solution_primary direct
_atom_sites_solution_secondary difmap
_audit_creation_method SHELXL-97
_cell_angle_alpha 90.00
_cell_angle_beta 92.463(4)
_cell_angle_gamma 90.00
_cell_formula_units_Z 4
_cell_length_a 7.1717(6)
_cell_length_b 13.2773(12)
_cell_length_c 20.7542(16)
_cell_measurement_reflns_used 9858
_cell_measurement_temperature 120(2)
_cell_measurement_theta_max 32.99
_cell_measurement_theta_min 2.84
_cell_volume 1974.4(3)
_computing_cell_refinement 'Bruker SAINT'
_computing_data_collection 'Bruker APEX2'
_computing_data_reduction 'Bruker SAINT'
_computing_molecular_graphics 'Bruker SHELXTL'
_computing_publication_material 'Bruker SHELXTL'
_computing_structure_refinement 'SHELXL-97 (Sheldrick, 1997)'
_computing_structure_solution 'SHELXS-97 (Sheldrick, 1990)'
_diffrn_ambient_temperature 120(2)
_diffrn_measured_fraction_theta_full 0.991
_diffrn_measured_fraction_theta_max 0.991
_diffrn_measurement_device_type 'Bruker APEX-II CCD'
_diffrn_measurement_method '\f and \w scans'
_diffrn_radiation_monochromator graphite
_diffrn_radiation_source 'fine-focus sealed tube'
_diffrn_radiation_type MoK\a
_diffrn_radiation_wavelength 0.71073
_diffrn_reflns_av_R_equivalents 0.0643
_diffrn_reflns_av_sigmaI/netI 0.0484
_diffrn_reflns_limit_h_max 11
_diffrn_reflns_limit_h_min -10
_diffrn_reflns_limit_k_max 20
_diffrn_reflns_limit_k_min -18
_diffrn_reflns_limit_l_max 31
_diffrn_reflns_limit_l_min -31
_diffrn_reflns_number 47233
_diffrn_reflns_theta_full 33.14
_diffrn_reflns_theta_max 33.14
_diffrn_reflns_theta_min 1.82
_diffrn_standards_number 0
_exptl_absorpt_coefficient_mu 0.144
_exptl_absorpt_correction_type none
_exptl_crystal_colour colourless
_exptl_crystal_density_diffrn 1.656
_exptl_crystal_density_method 'not measured'
_exptl_crystal_description plate
_exptl_crystal_F_000 1008
_exptl_crystal_size_max 0.28
_exptl_crystal_size_mid 0.24
_exptl_crystal_size_min 0.08
_refine_diff_density_max 0.361
_refine_diff_density_min -0.341
_refine_diff_density_rms 0.060
_refine_ls_extinction_method none
_refine_ls_goodness_of_fit_ref 1.059
_refine_ls_hydrogen_treatment mixed
_refine_ls_matrix_type full
_refine_ls_number_parameters 665
_refine_ls_number_reflns 7450
_refine_ls_number_restraints 168
_refine_ls_restrained_S_all 1.052
_refine_ls_R_factor_all 0.0725
_refine_ls_R_factor_gt 0.0529
_refine_ls_shift/su_max 0.001
_refine_ls_shift/su_mean 0.000
_refine_ls_structure_factor_coef Fsqd
_refine_ls_weighting_details 'calc w=1/[\s^2^(Fo^2^)+(0.0500P)^2^+0.3000P] where P=(Fo^2^+2Fc^2^)/3'
_refine_ls_weighting_scheme calc
_refine_ls_wR_factor_gt 0.1044
_refine_ls_wR_factor_ref 0.1118
_reflns_number_gt 5988
_reflns_number_total 7450
_reflns_threshold_expression &gt;2sigma(I)
_cod_data_source_file cg301391s_si_002.cif
_cod_data_source_block 1.H:N
_cod_depositor_comments
;
The following automatic conversions were performed:

'_symmetry_cell_setting' value 'Monoclinic' changed to 'monoclinic'
according to /home/saulius/struct/CIF-dictionaries/cif_core.dic
dictionary named 'cif_core.dic' version 2.4.2 from 2011-04-26.

Automatic conversion script
Id: cif_fix_values 1891 2012-01-12 08:04:46Z andrius 
;
_cod_original_sg_symbol_H-M Pc
_cod_database_code 4507114

loop_
_symmetry_equiv_pos_as_xyz
'x, y, z'
'x, -y, z+1/2'

loop_
_atom_site_label
_atom_site_type_symbol
_atom_site_fract_x
_atom_site_fract_y
_atom_site_fract_z
_atom_site_U_iso_or_equiv
_atom_site_adp_type
_atom_site_occupancy
_atom_site_symmetry_multiplicity
_atom_site_calc_flag
_atom_site_refinement_flags
_atom_site_disorder_assembly
_atom_site_disorder_group
N11_1 N 1.1093(3) 0.60084(19) 0.24803(10) 0.0243(4) Uani 1 1 d D . .
H11_1 H 1.065(4) 0.630(3) 0.2774(16) 0.029 Uiso 1 1 d . . .
N12_1 N 1.1066(3) 0.49995(18) 0.24861(10) 0.0230(4) Uani 1 1 d D . .
H12_1 H 1.070(4) 0.473(3) 0.2795(16) 0.028 Uiso 1 1 d . . .
C13_1 C 1.1698(4) 0.4665(2) 0.19307(12) 0.0259(5) Uani 1 1 d D . .
H13_1 H 1.1820 0.3979 0.1809 0.031 Uiso 1 1 calc R . .
C14_1 C 1.2145(4) 0.5486(2) 0.15637(12) 0.0290(6) Uani 1 1 d D . .
H14_1 H 1.2629 0.5478 0.1145 0.035 Uiso 1 1 calc R . .
C15_1 C 1.1743(4) 0.6330(2) 0.19297(13) 0.0285(6) Uani 1 1 d D . .
H15_1 H 1.1906 0.7012 0.1807 0.034 Uiso 1 1 calc R . .
C21_1 C 0.9571(3) 0.95220(19) 0.34567(11) 0.0183(4) Uani 1 1 d U . .
C27_1 C 0.9707(3) 0.84056(19) 0.33853(12) 0.0217(5) Uani 1 1 d U . .
O21_1 O 0.9133(3) 0.79227(15) 0.38962(9) 0.0266(4) Uani 1 1 d U . .
H21_1 H 0.926(5) 0.728(3) 0.3854(16) 0.032 Uiso 1 1 d . . .
O22_1 O 1.0304(3) 0.80038(15) 0.29112(9) 0.0278(4) Uani 1 1 d U . .
C22_1 C 1.0386(3) 1.01438(19) 0.30041(11) 0.0191(4) Uani 1 1 d U . .
H22_1 H 1.0961 0.9864 0.2641 0.023 Uiso 1 1 calc R . .
C23_1 C 1.0338(3) 1.11715(19) 0.30963(11) 0.0187(4) Uani 1 1 d U . .
N23_1 N 1.1296(3) 1.18265(17) 0.26470(10) 0.0213(4) Uani 1 1 d U . .
O23_1 O 1.2081(3) 1.14335(17) 0.22000(9) 0.0327(5) Uani 1 1 d U . .
O24_1 O 1.1299(3) 1.27355(15) 0.27541(9) 0.0304(4) Uani 1 1 d U . .
C24_1 C 0.9460(3) 1.16264(19) 0.36045(10) 0.0186(4) Uani 1 1 d U . .
H24_1 H 0.9420 1.2337 0.3655 0.022 Uiso 1 1 calc R . .
C25_1 C 0.8651(3) 1.09794(19) 0.40319(11) 0.0191(4) Uani 1 1 d U . .
N25_1 N 0.7675(3) 1.14135(17) 0.45747(9) 0.0215(4) Uani 1 1 d U . .
O25_1 O 0.7123(3) 1.22837(14) 0.45238(9) 0.0252(4) Uani 1 1 d U . .
O26_1 O 0.7442(3) 1.08710(16) 0.50425(9) 0.0296(4) Uani 1 1 d U . .
C26_1 C 0.8716(3) 0.99469(19) 0.39810(11) 0.0201(4) Uani 1 1 d . . .
H26_1 H 0.8187 0.9532 0.4298 0.024 Uiso 1 1 calc R . .
C31_1 C 0.8536(3) 0.51997(19) 0.45871(10) 0.0176(4) Uani 1 1 d U . .
C37_1 C 0.9354(3) 0.52259(19) 0.39271(11) 0.0171(4) Uani 1 1 d U . .
O31_1 O 0.9517(3) 0.60725(14) 0.36621(9) 0.0259(4) Uani 1 1 d U . .
O32_1 O 0.9809(2) 0.44092(13) 0.36776(8) 0.0197(3) Uani 1 1 d U . .
C32_1 C 0.8662(3) 0.43260(19) 0.49548(11) 0.0185(4) Uani 1 1 d U . .
H32_1 H 0.9286 0.3748 0.4801 0.022 Uiso 1 1 calc R . .
C33_1 C 0.7859(3) 0.4313(2) 0.55516(11) 0.0212(4) Uani 1 1 d U . .
N33_1 N 0.8062(3) 0.33990(19) 0.59503(10) 0.0263(4) Uani 1 1 d U . .
O33_1 O 0.9089(3) 0.27287(15) 0.57704(9) 0.0289(4) Uani 1 1 d U . .
O34_1 O 0.7189(3) 0.33574(18) 0.64492(10) 0.0407(5) Uani 1 1 d U . .
C34_1 C 0.6897(3) 0.5117(2) 0.57959(11) 0.0241(5) Uani 1 1 d U . .
H34_1 H 0.6319 0.5080 0.6199 0.029 Uiso 1 1 calc R . .
C35_1 C 0.6823(3) 0.5976(2) 0.54217(11) 0.0223(5) Uani 1 1 d U . .
N35_1 N 0.5857(3) 0.6867(2) 0.56674(11) 0.0322(5) Uani 1 1 d U . .
O35_1 O 0.4854(3) 0.6751(2) 0.61229(10) 0.0444(6) Uani 1 1 d U . .
O36_1 O 0.6101(3) 0.76756(18) 0.53950(11) 0.0398(5) Uani 1 1 d U . .
C36_1 C 0.7631(3) 0.60428(19) 0.48266(11) 0.0202(5) Uani 1 1 d . . .
H36_1 H 0.7569 0.6652 0.4587 0.024 Uiso 1 1 calc R . .
N11A_2 N 0.612(3) 0.0866(13) 0.7337(8) 0.0246(6) Uani 0.139(4) 1 d PDU A 1
H11A_2 H 0.5974 0.1317 0.7641 0.030 Uiso 0.139(4) 1 calc PR A 1
N12A_2 N 0.568(3) -0.0099(15) 0.7378(10) 0.0337(8) Uani 0.139(4) 1 d PDU A 1
H12A_2 H 0.5144 -0.0385 0.7704 0.040 Uiso 0.139(4) 1 calc PR A 1
C13A_2 C 0.619(4) -0.0564(14) 0.6849(11) 0.0333(8) Uani 0.139(4) 1 d PDU A 1
H13A_2 H 0.6014 -0.1258 0.6752 0.040 Uiso 0.139(4) 1 calc PR A 1
C14A_2 C 0.700(4) 0.0129(16) 0.6470(9) 0.0262(7) Uani 0.139(4) 1 d PDU A 1
H14A_2 H 0.7591 0.0007 0.6076 0.031 Uiso 0.139(4) 1 calc PR A 1
C15A_2 C 0.680(3) 0.1047(13) 0.6771(9) 0.0207(5) Uani 0.139(4) 1 d PDU A 1
H15A_2 H 0.7099 0.1689 0.6601 0.025 Uiso 0.139(4) 1 calc PR A 1
N11B_2 N 0.5729(4) 0.0504(3) 0.74160(12) 0.0246(6) Uani 0.861(4) 1 d PDU A 2
H11B_2 H 0.529(5) 0.063(3) 0.7805(19) 0.030 Uiso 0.861(4) 1 d P A 2
N12B_2 N 0.6517(4) 0.1210(2) 0.70566(13) 0.0207(5) Uani 0.861(4) 1 d PDU A 2
H12B_2 H 0.654(5) 0.181(3) 0.7181(17) 0.025 Uiso 0.861(4) 1 d P A 2
C13B_2 C 0.7176(5) 0.0794(3) 0.65297(15) 0.0262(7) Uani 0.861(4) 1 d PDU A 2
H13B_2 H 0.7805 0.1136 0.6201 0.031 Uiso 0.861(4) 1 calc PR A 2
C14B_2 C 0.6785(5) -0.0219(3) 0.65456(19) 0.0333(8) Uani 0.861(4) 1 d PDU A 2
H14B_2 H 0.7063 -0.0710 0.6231 0.040 Uiso 0.861(4) 1 calc PR A 2
C15B_2 C 0.5898(5) -0.0374(3) 0.7118(2) 0.0337(8) Uani 0.861(4) 1 d PDU A 2
H15B_2 H 0.5481 -0.1005 0.7272 0.040 Uiso 0.861(4) 1 calc PR A 2
C21_2 C 0.4998(3) 0.43615(19) 0.83411(11) 0.0196(4) Uani 1 1 d U . .
C27_2 C 0.5085(3) 0.3247(2) 0.82643(12) 0.0221(5) Uani 1 1 d U . .
O21_2 O 0.4421(3) 0.27598(16) 0.87508(10) 0.0333(5) Uani 1 1 d U . .
H21_2 H 0.444(5) 0.217(3) 0.8698(17) 0.040 Uiso 1 1 d . . .
O22_2 O 0.5742(3) 0.28582(15) 0.77947(9) 0.0301(4) Uani 1 1 d U . .
C22_2 C 0.5846(3) 0.49611(19) 0.78887(11) 0.0198(4) Uani 1 1 d U . .
H22_2 H 0.6441 0.4667 0.7534 0.024 Uiso 1 1 calc R . .
C23_2 C 0.5804(3) 0.59965(19) 0.79670(11) 0.0202(4) Uani 1 1 d U . .
N23_2 N 0.6815(3) 0.66238(17) 0.75139(10) 0.0233(4) Uani 1 1 d U . .
O23_2 O 0.7691(3) 0.61972(15) 0.71017(9) 0.0282(4) Uani 1 1 d U . .
O24_2 O 0.6760(3) 0.75372(16) 0.75880(11) 0.0347(5) Uani 1 1 d U . .
C24_2 C 0.4910(3) 0.6468(2) 0.84662(11) 0.0209(5) Uani 1 1 d U . .
H24_2 H 0.4862 0.7180 0.8505 0.025 Uiso 1 1 calc R . .
C25_2 C 0.4094(3) 0.5836(2) 0.89025(11) 0.0216(5) Uani 1 1 d U . .
N25_2 N 0.3164(3) 0.62952(19) 0.94482(10) 0.0251(4) Uani 1 1 d U . .
O25_2 O 0.2598(3) 0.71551(16) 0.93890(10) 0.0310(4) Uani 1 1 d U . .
O26_2 O 0.2993(3) 0.57712(17) 0.99294(9) 0.0347(5) Uani 1 1 d U . .
C26_2 C 0.4122(3) 0.4799(2) 0.88608(11) 0.0209(5) Uani 1 1 d . . .
H26_2 H 0.3561 0.4393 0.9176 0.025 Uiso 1 1 calc R . .
C31_2 C 0.3327(3) 0.02571(19) 0.95406(11) 0.0189(4) Uani 1 1 d U . .
C37_2 C 0.4125(3) 0.00942(19) 0.88845(11) 0.0191(4) Uani 1 1 d U . .
O31_2 O 0.4397(3) 0.08913(15) 0.85452(9) 0.0276(4) Uani 1 1 d U . .
O32_2 O 0.4458(2) -0.07667(14) 0.87052(8) 0.0236(4) Uani 1 1 d U . .
C32_2 C 0.3256(3) -0.0559(2) 0.99612(11) 0.0202(4) Uani 1 1 d U . .
H32_2 H 0.3705 -0.1202 0.9840 0.024 Uiso 1 1 calc R . .
C33_2 C 0.2517(3) -0.0412(2) 1.05618(11) 0.0223(5) Uani 1 1 d U . .
N33_2 N 0.2567(3) -0.12564(19) 1.10230(10) 0.0278(5) Uani 1 1 d U . .
O33_2 O 0.3338(3) -0.20362(17) 1.08658(10) 0.0351(5) Uani 1 1 d U . .
O34_2 O 0.1855(3) -0.11288(17) 1.15450(9) 0.0377(5) Uani 1 1 d U . .
C34_2 C 0.1799(3) 0.0496(2) 1.07573(11) 0.0243(5) Uani 1 1 d U . .
H34_2 H 0.1272 0.0575 1.1166 0.029 Uiso 1 1 calc R . .
C35_2 C 0.1889(3) 0.1285(2) 1.03265(12) 0.0223(5) Uani 1 1 d U . .
N35_2 N 0.1162(3) 0.22793(19) 1.05123(11) 0.0292(5) Uani 1 1 d U . .
O35_2 O 0.0201(3) 0.23201(19) 1.09839(11) 0.0455(6) Uani 1 1 d U . .
O36_2 O 0.1552(3) 0.30030(17) 1.01789(10) 0.0367(5) Uani 1 1 d U . .
C36_2 C 0.2671(3) 0.1195(2) 0.97299(11) 0.0208(5) Uani 1 1 d . . .
H36_2 H 0.2759 0.1763 0.9455 0.025 Uiso 1 1 calc R . .

loop_
_atom_site_aniso_label
_atom_site_aniso_U_11
_atom_site_aniso_U_22
_atom_site_aniso_U_33
_atom_site_aniso_U_23
_atom_site_aniso_U_13
_atom_site_aniso_U_12
N11_1 0.0284(11) 0.0236(12) 0.0209(10) -0.0022(8) -0.0001(8) 0.0012(9)
N12_1 0.0253(10) 0.0242(12) 0.0193(9) 0.0056(8) 0.0007(8) -0.0057(8)
C13_1 0.0293(12) 0.0217(14) 0.0266(12) -0.0020(10) 0.0013(10) 0.0005(10)
C14_1 0.0314(13) 0.0363(17) 0.0197(11) 0.0051(10) 0.0056(10) -0.0009(12)
C15_1 0.0328(13) 0.0230(14) 0.0293(13) 0.0108(10) -0.0029(10) -0.0027(11)
C21_1 0.0212(10) 0.0144(11) 0.0190(10) 0.0011(8) -0.0012(8) -0.0013(8)
C27_1 0.0241(11) 0.0179(12) 0.0229(10) 0.0018(9) -0.0026(8) -0.0019(9)
O21_1 0.0422(11) 0.0129(9) 0.0250(8) 0.0013(7) 0.0065(7) -0.0023(8)
O22_1 0.0433(11) 0.0153(10) 0.0255(9) 0.0005(7) 0.0083(8) -0.0009(8)
C22_1 0.0232(11) 0.0152(11) 0.0190(10) 0.0003(8) -0.0002(8) -0.0004(9)
C23_1 0.0213(10) 0.0149(11) 0.0197(10) 0.0037(8) 0.0006(8) -0.0016(8)
N23_1 0.0256(10) 0.0168(11) 0.0215(9) 0.0030(7) 0.0015(7) -0.0026(8)
O23_1 0.0443(12) 0.0266(11) 0.0285(10) 0.0004(8) 0.0150(8) -0.0014(9)
O24_1 0.0441(11) 0.0166(10) 0.0310(10) 0.0023(7) 0.0071(8) -0.0053(8)
C24_1 0.0216(10) 0.0149(12) 0.0190(10) 0.0009(8) -0.0016(8) 0.0004(8)
C25_1 0.0206(10) 0.0196(12) 0.0172(9) 0.0002(8) -0.0003(8) -0.0002(9)
N25_1 0.0228(9) 0.0214(11) 0.0201(9) -0.0024(8) 0.0000(7) -0.0010(8)
O25_1 0.0297(9) 0.0173(9) 0.0287(9) -0.0047(7) 0.0010(7) 0.0015(7)
O26_1 0.0389(11) 0.0281(11) 0.0222(8) 0.0024(7) 0.0064(8) -0.0016(8)
C26_1 0.0216(11) 0.0183(12) 0.0204(10) 0.0024(9) -0.0002(8) -0.0002(9)
C31_1 0.0206(10) 0.0164(11) 0.0156(9) 0.0004(8) 0.0002(8) -0.0024(8)
C37_1 0.0178(10) 0.0165(11) 0.0169(9) 0.0008(8) 0.0004(7) -0.0023(8)
O31_1 0.0394(10) 0.0162(9) 0.0224(8) 0.0023(7) 0.0057(7) -0.0019(7)
O32_1 0.0261(8) 0.0152(9) 0.0181(7) 0.0011(6) 0.0040(6) 0.0010(6)
C32_1 0.0215(10) 0.0160(12) 0.0179(9) -0.0010(8) 0.0010(8) -0.0033(8)
C33_1 0.0240(11) 0.0233(12) 0.0161(9) 0.0016(8) -0.0009(8) -0.0047(9)
N33_1 0.0328(11) 0.0247(12) 0.0211(9) 0.0048(8) -0.0005(8) -0.0062(9)
O33_1 0.0411(11) 0.0209(10) 0.0245(9) 0.0042(7) -0.0025(7) -0.0015(8)
O34_1 0.0582(14) 0.0391(14) 0.0260(9) 0.0094(9) 0.0143(9) -0.0034(11)
C34_1 0.0235(11) 0.0305(14) 0.0185(10) 0.0000(9) 0.0029(8) -0.0001(10)
C35_1 0.0198(10) 0.0270(13) 0.0201(10) -0.0036(9) -0.0001(8) 0.0058(9)
N35_1 0.0309(11) 0.0379(14) 0.0274(11) -0.0073(10) -0.0024(9) 0.0153(10)
O35_1 0.0413(12) 0.0632(17) 0.0293(10) -0.0019(10) 0.0087(9) 0.0242(11)
O36_1 0.0506(13) 0.0307(12) 0.0382(11) -0.0046(9) 0.0018(9) 0.0176(10)
C36_1 0.0216(10) 0.0192(13) 0.0196(10) -0.0008(8) -0.0009(8) 0.0005(9)
N11A_2 0.0266(13) 0.0262(17) 0.0213(11) 0.0115(10) 0.0046(9) -0.0004(11)
N12A_2 0.0277(16) 0.0195(17) 0.054(2) 0.0107(14) 0.0082(16) 0.0023(14)
C13A_2 0.0368(18) 0.0188(16) 0.0446(19) -0.0088(14) 0.0054(14) -0.0045(15)
C14A_2 0.0393(16) 0.0197(15) 0.0201(12) -0.0019(11) 0.0077(11) 0.0011(13)
C15A_2 0.0311(12) 0.0163(12) 0.0150(11) -0.0015(9) 0.0041(9) -0.0014(9)
N11B_2 0.0266(13) 0.0262(17) 0.0213(11) 0.0115(10) 0.0046(9) -0.0004(11)
N12B_2 0.0311(12) 0.0163(12) 0.0150(11) -0.0015(9) 0.0041(9) -0.0014(9)
C13B_2 0.0393(16) 0.0197(15) 0.0201(12) -0.0019(11) 0.0077(11) 0.0011(13)
C14B_2 0.0368(18) 0.0188(16) 0.0446(19) -0.0088(14) 0.0054(14) -0.0045(15)
C15B_2 0.0277(16) 0.0195(17) 0.054(2) 0.0107(14) 0.0082(16) 0.0023(14)
C21_2 0.0207(10) 0.0165(11) 0.0213(10) 0.0009(8) -0.0033(8) 0.0005(8)
C27_2 0.0268(12) 0.0163(12) 0.0232(11) 0.0010(9) 0.0001(9) -0.0015(9)
O21_2 0.0502(13) 0.0154(10) 0.0354(11) 0.0034(8) 0.0146(9) -0.0004(9)
O22_2 0.0464(11) 0.0165(10) 0.0278(9) -0.0014(7) 0.0071(8) 0.0010(8)
C22_2 0.0215(10) 0.0180(12) 0.0197(10) -0.0011(8) -0.0013(8) 0.0009(9)
C23_2 0.0201(10) 0.0166(12) 0.0235(10) 0.0014(8) -0.0013(8) -0.0008(8)
N23_2 0.0241(10) 0.0176(11) 0.0278(10) 0.0034(8) -0.0030(8) -0.0023(8)
O23_2 0.0308(9) 0.0245(11) 0.0299(9) 0.0033(7) 0.0067(7) -0.0009(8)
O24_2 0.0414(12) 0.0156(10) 0.0472(12) 0.0036(8) 0.0041(9) -0.0020(8)
C24_2 0.0198(10) 0.0168(12) 0.0255(11) -0.0032(9) -0.0050(8) 0.0014(8)
C25_2 0.0211(11) 0.0229(13) 0.0203(10) -0.0032(9) -0.0027(8) 0.0027(9)
N25_2 0.0230(10) 0.0287(13) 0.0235(10) -0.0083(8) -0.0006(8) 0.0018(9)
O25_2 0.0314(10) 0.0235(11) 0.0382(10) -0.0105(8) 0.0011(8) 0.0034(8)
O26_2 0.0400(11) 0.0398(13) 0.0244(9) -0.0004(8) 0.0045(8) 0.0070(9)
C26_2 0.0207(10) 0.0218(13) 0.0199(10) -0.0002(9) -0.0014(8) -0.0010(9)
C31_2 0.0190(10) 0.0193(12) 0.0182(9) 0.0017(8) 0.0006(8) -0.0021(8)
C37_2 0.0215(10) 0.0195(12) 0.0165(9) 0.0034(8) 0.0011(8) -0.0013(9)
O31_2 0.0397(10) 0.0202(10) 0.0236(9) 0.0069(7) 0.0087(7) -0.0007(8)
O32_2 0.0295(9) 0.0176(9) 0.0239(8) 0.0016(7) 0.0024(7) 0.0016(7)
C32_2 0.0216(10) 0.0204(13) 0.0184(9) 0.0023(8) -0.0011(8) -0.0026(9)
C33_2 0.0241(11) 0.0218(12) 0.0209(10) 0.0031(9) 0.0007(9) -0.0034(9)
N33_2 0.0349(12) 0.0262(12) 0.0224(10) 0.0046(8) 0.0018(8) -0.0094(9)
O33_2 0.0513(13) 0.0246(11) 0.0297(10) 0.0078(8) 0.0057(9) 0.0006(9)
O34_2 0.0561(13) 0.0354(13) 0.0224(9) 0.0049(8) 0.0111(8) -0.0063(10)
C34_2 0.0238(11) 0.0306(14) 0.0185(10) 0.0005(9) 0.0025(9) -0.0014(10)
C35_2 0.0216(11) 0.0217(12) 0.0235(11) -0.0010(9) -0.0007(8) 0.0021(9)
N35_2 0.0289(11) 0.0275(13) 0.0309(11) -0.0034(9) -0.0018(9) 0.0088(9)
O35_2 0.0478(13) 0.0486(16) 0.0413(12) -0.0023(10) 0.0134(10) 0.0199(11)
O36_2 0.0448(12) 0.0244(11) 0.0405(11) -0.0012(8) -0.0031(9) 0.0093(9)
C36_2 0.0207(10) 0.0189(12) 0.0227(11) 0.0031(9) -0.0004(8) -0.0003(9)

loop_
_atom_type_symbol
_atom_type_description
_atom_type_scat_dispersion_real
_atom_type_scat_dispersion_imag
_atom_type_scat_source
C C 0.0033 0.0016 'International Tables Vol C Tables 4.2.6.8 and 6.1.1.4'
H H 0.0000 0.0000 'International Tables Vol C Tables 4.2.6.8 and 6.1.1.4'
N N 0.0061 0.0033 'International Tables Vol C Tables 4.2.6.8 and 6.1.1.4'
O O 0.0106 0.0060 'International Tables Vol C Tables 4.2.6.8 and 6.1.1.4'

loop_
_geom_angle_atom_site_label_1
_geom_angle_atom_site_label_2
_geom_angle_atom_site_label_3
_geom_angle
C15_1 N11_1 N12_1 109.6(2)
C15_1 N11_1 H11_1 132(2)
N12_1 N11_1 H11_1 118(2)
C13_1 N12_1 N11_1 108.6(2)
C13_1 N12_1 H12_1 134(2)
N11_1 N12_1 H12_1 118(2)
N12_1 C13_1 C14_1 108.1(2)
N12_1 C13_1 H13_1 125.9
C14_1 C13_1 H13_1 125.9
C13_1 C14_1 C15_1 106.1(2)
C13_1 C14_1 H14_1 127.0
C15_1 C14_1 H14_1 127.0
N11_1 C15_1 C14_1 107.5(2)
N11_1 C15_1 H15_1 126.2
C14_1 C15_1 H15_1 126.2
C26_1 C21_1 C22_1 119.8(2)
C26_1 C21_1 C27_1 120.9(2)
C22_1 C21_1 C27_1 119.3(2)
O22_1 C27_1 O21_1 124.8(2)
O22_1 C27_1 C21_1 122.9(2)
O21_1 C27_1 C21_1 112.2(2)
C27_1 O21_1 H21_1 111(2)
C23_1 C22_1 C21_1 118.5(2)
C23_1 C22_1 H22_1 120.7
C21_1 C22_1 H22_1 120.7
C22_1 C23_1 C24_1 123.4(2)
C22_1 C23_1 N23_1 118.9(2)
C24_1 C23_1 N23_1 117.7(2)
O23_1 N23_1 O24_1 124.1(2)
O23_1 N23_1 C23_1 118.2(2)
O24_1 N23_1 C23_1 117.7(2)
C25_1 C24_1 C23_1 115.7(2)
C25_1 C24_1 H24_1 122.1
C23_1 C24_1 H24_1 122.1
C26_1 C25_1 C24_1 123.6(2)
C26_1 C25_1 N25_1 117.9(2)
C24_1 C25_1 N25_1 118.4(2)
O25_1 N25_1 O26_1 124.6(2)
O25_1 N25_1 C25_1 117.8(2)
O26_1 N25_1 C25_1 117.5(2)
C25_1 C26_1 C21_1 118.8(2)
C25_1 C26_1 H26_1 120.6
C21_1 C26_1 H26_1 120.6
C32_1 C31_1 C36_1 119.6(2)
C32_1 C31_1 C37_1 119.8(2)
C36_1 C31_1 C37_1 120.5(2)
O32_1 C37_1 O31_1 124.2(2)
O32_1 C37_1 C31_1 118.2(2)
O31_1 C37_1 C31_1 117.6(2)
C33_1 C32_1 C31_1 118.7(2)
C33_1 C32_1 H32_1 120.6
C31_1 C32_1 H32_1 120.6
C34_1 C33_1 C32_1 123.5(2)
C34_1 C33_1 N33_1 118.0(2)
C32_1 C33_1 N33_1 118.4(2)
O33_1 N33_1 O34_1 123.9(2)
O33_1 N33_1 C33_1 118.3(2)
O34_1 N33_1 C33_1 117.8(2)
C33_1 C34_1 C35_1 116.1(2)
C33_1 C34_1 H34_1 121.9
C35_1 C34_1 H34_1 121.9
C34_1 C35_1 C36_1 123.0(2)
C34_1 C35_1 N35_1 118.4(2)
C36_1 C35_1 N35_1 118.5(2)
O35_1 N35_1 O36_1 124.4(3)
O35_1 N35_1 C35_1 117.9(3)
O36_1 N35_1 C35_1 117.6(2)
C35_1 C36_1 C31_1 118.9(2)
C35_1 C36_1 H36_1 120.5
C31_1 C36_1 H36_1 120.5
C15A_2 N11A_2 N12A_2 109.4(14)
C15A_2 N11A_2 H11A_2 125.3
N12A_2 N11A_2 H11A_2 125.3
N11A_2 N12A_2 C13A_2 109.0(14)
N11A_2 N12A_2 H12A_2 125.5
C13A_2 N12A_2 H12A_2 125.5
N12A_2 C13A_2 C14A_2 107.6(14)
N12A_2 C13A_2 H13A_2 126.2
C14A_2 C13A_2 H13A_2 126.2
C13A_2 C14A_2 C15A_2 106.3(13)
C13A_2 C14A_2 H14A_2 126.8
C15A_2 C14A_2 H14A_2 126.8
N11A_2 C15A_2 C14A_2 107.0(13)
N11A_2 C15A_2 H15A_2 126.5
C14A_2 C15A_2 H15A_2 126.5
C15B_2 N11B_2 N12B_2 107.8(3)
C15B_2 N11B_2 H11B_2 129(3)
N12B_2 N11B_2 H11B_2 123(3)
C13B_2 N12B_2 N11B_2 109.9(3)
C13B_2 N12B_2 H12B_2 130(2)
N11B_2 N12B_2 H12B_2 120(2)
N12B_2 C13B_2 C14B_2 107.9(3)
N12B_2 C13B_2 H13B_2 126.1
C14B_2 C13B_2 H13B_2 126.1
C13B_2 C14B_2 C15B_2 105.5(3)
C13B_2 C14B_2 H14B_2 127.3
C15B_2 C14B_2 H14B_2 127.3
N11B_2 C15B_2 C14B_2 108.9(3)
N11B_2 C15B_2 H15B_2 125.6
C14B_2 C15B_2 H15B_2 125.6
C22_2 C21_2 C26_2 120.5(2)
C22_2 C21_2 C27_2 118.4(2)
C26_2 C21_2 C27_2 121.1(2)
O22_2 C27_2 O21_2 125.2(3)
O22_2 C27_2 C21_2 121.8(2)
O21_2 C27_2 C21_2 113.0(2)
C27_2 O21_2 H21_2 112(3)
C23_2 C22_2 C21_2 118.5(2)
C23_2 C22_2 H22_2 120.8
C21_2 C22_2 H22_2 120.8
C22_2 C23_2 C24_2 123.2(2)
C22_2 C23_2 N23_2 118.3(2)
C24_2 C23_2 N23_2 118.5(2)
O23_2 N23_2 O24_2 124.6(2)
O23_2 N23_2 C23_2 117.9(2)
O24_2 N23_2 C23_2 117.5(2)
C25_2 C24_2 C23_2 115.9(2)
C25_2 C24_2 H24_2 122.1
C23_2 C24_2 H24_2 122.1
C26_2 C25_2 C24_2 123.8(2)
C26_2 C25_2 N25_2 118.0(2)
C24_2 C25_2 N25_2 118.1(2)
O25_2 N25_2 O26_2 124.7(2)
O25_2 N25_2 C25_2 118.1(2)
O26_2 N25_2 C25_2 117.1(2)
C25_2 C26_2 C21_2 118.1(2)
C25_2 C26_2 H26_2 121.0
C21_2 C26_2 H26_2 121.0
C32_2 C31_2 C36_2 119.8(2)
C32_2 C31_2 C37_2 118.5(2)
C36_2 C31_2 C37_2 121.7(2)
O32_2 C37_2 O31_2 124.2(2)
O32_2 C37_2 C31_2 119.4(2)
O31_2 C37_2 C31_2 116.4(2)
C33_2 C32_2 C31_2 118.6(2)
C33_2 C32_2 H32_2 120.7
C31_2 C32_2 H32_2 120.7
C34_2 C33_2 C32_2 123.3(2)
C34_2 C33_2 N33_2 118.2(2)
C32_2 C33_2 N33_2 118.5(2)
O33_2 N33_2 O34_2 124.1(2)
O33_2 N33_2 C33_2 118.0(2)
O34_2 N33_2 C33_2 117.9(2)
C33_2 C34_2 C35_2 116.4(2)
C33_2 C34_2 H34_2 121.8
C35_2 C34_2 H34_2 121.8
C34_2 C35_2 C36_2 123.0(2)
C34_2 C35_2 N35_2 118.9(2)
C36_2 C35_2 N35_2 118.1(2)
O35_2 N35_2 O36_2 124.6(3)
O35_2 N35_2 C35_2 117.8(2)
O36_2 N35_2 C35_2 117.6(2)
C35_2 C36_2 C31_2 118.9(2)
C35_2 C36_2 H36_2 120.5
C31_2 C36_2 H36_2 120.5

loop_
_geom_bond_atom_site_label_1
_geom_bond_atom_site_label_2
_geom_bond_distance
N11_1 C15_1 1.323(3)
N11_1 N12_1 1.340(3)
N11_1 H11_1 0.80(3)
N12_1 C13_1 1.333(3)
N12_1 H12_1 0.79(3)
C13_1 C14_1 1.375(4)
C13_1 H13_1 0.9500
C14_1 C15_1 1.390(4)
C14_1 H14_1 0.9500
C15_1 H15_1 0.9500
C21_1 C26_1 1.391(3)
C21_1 C22_1 1.398(3)
C21_1 C27_1 1.493(4)
C27_1 O22_1 1.213(3)
C27_1 O21_1 1.320(3)
O21_1 H21_1 0.86(4)
C22_1 C23_1 1.378(3)
C22_1 H22_1 0.9500
C23_1 C24_1 1.390(3)
C23_1 N23_1 1.467(3)
N23_1 O23_1 1.222(3)
N23_1 O24_1 1.227(3)
C24_1 C25_1 1.381(3)
C24_1 H24_1 0.9500
C25_1 C26_1 1.376(4)
C25_1 N25_1 1.469(3)
N25_1 O25_1 1.224(3)
N25_1 O26_1 1.226(3)
C26_1 H26_1 0.9500
C31_1 C32_1 1.389(3)
C31_1 C36_1 1.396(3)
C31_1 C37_1 1.513(3)
C37_1 O32_1 1.251(3)
C37_1 O31_1 1.259(3)
C32_1 C33_1 1.388(3)
C32_1 H32_1 0.9500
C33_1 C34_1 1.378(4)
C33_1 N33_1 1.473(3)
N33_1 O33_1 1.224(3)
N33_1 O34_1 1.234(3)
C34_1 C35_1 1.380(4)
C34_1 H34_1 0.9500
C35_1 C36_1 1.389(3)
C35_1 N35_1 1.472(3)
N35_1 O35_1 1.222(3)
N35_1 O36_1 1.230(4)
C36_1 H36_1 0.9500
N11A_2 C15A_2 1.315(15)
N11A_2 N12A_2 1.322(15)
N11A_2 H11A_2 0.8800
N12A_2 C13A_2 1.323(15)
N12A_2 H12A_2 0.8800
C13A_2 C14A_2 1.359(16)
C13A_2 H13A_2 0.9500
C14A_2 C15A_2 1.379(15)
C14A_2 H14A_2 0.9500
C15A_2 H15A_2 0.9500
N11B_2 C15B_2 1.327(5)
N11B_2 N12B_2 1.339(4)
N11B_2 H11B_2 0.89(4)
N12B_2 C13B_2 1.330(4)
N12B_2 H12B_2 0.83(4)
C13B_2 C14B_2 1.375(5)
C13B_2 H13B_2 0.9500
C14B_2 C15B_2 1.387(5)
C14B_2 H14B_2 0.9500
C15B_2 H15B_2 0.9500
C21_2 C22_2 1.391(3)
C21_2 C26_2 1.398(3)
C21_2 C27_2 1.490(4)
C27_2 O22_2 1.216(3)
C27_2 O21_2 1.306(3)
O21_2 H21_2 0.79(4)
C22_2 C23_2 1.385(4)
C22_2 H22_2 0.9500
C23_2 C24_2 1.391(3)
C23_2 N23_2 1.470(3)
N23_2 O23_2 1.222(3)
N23_2 O24_2 1.223(3)
C24_2 C25_2 1.383(4)
C24_2 H24_2 0.9500
C25_2 C26_2 1.380(4)
C25_2 N25_2 1.471(3)
N25_2 O25_2 1.216(3)
N25_2 O26_2 1.228(3)
C26_2 H26_2 0.9500
C31_2 C32_2 1.393(3)
C31_2 C36_2 1.394(4)
C31_2 C37_2 1.515(3)
C37_2 O32_2 1.229(3)
C37_2 O31_2 1.291(3)
C32_2 C33_2 1.389(3)
C32_2 H32_2 0.9500
C33_2 C34_2 1.379(4)
C33_2 N33_2 1.474(3)
N33_2 O33_2 1.225(3)
N33_2 O34_2 1.229(3)
C34_2 C35_2 1.381(4)
C34_2 H34_2 0.9500
C35_2 C36_2 1.386(3)
C35_2 N35_2 1.476(4)
N35_2 O35_2 1.223(3)
N35_2 O36_2 1.223(3)
C36_2 H36_2 0.9500

loop_
_geom_hbond_atom_site_label_D
_geom_hbond_atom_site_label_H
_geom_hbond_atom_site_label_A
_geom_hbond_distance_DH
_geom_hbond_distance_HA
_geom_hbond_distance_DA
_geom_hbond_angle_DHA
N11_1 H11_1 O31_1 0.80(3) 2.07(3) 2.746(3) 142(3)
N12_1 H12_1 O32_1 0.79(3) 2.01(3) 2.781(3) 165(3)
N11A_2 H11A_2 O31_2 0.88 2.30 2.843(17) 119.7
N12A_2 H12A_2 O32_2 0.88 2.22 3.059(17) 160.6
N11B_2 H11B_2 O31_2 0.89(4) 1.73(4) 2.620(3) 178(4)
N12B_2 H12B_2 O22_2 0.83(4) 1.99(4) 2.741(3) 149(3)
O21_1 H21_1 O31_1 0.86(4) 1.67(4) 2.522(3) 172(3)
O21_2 H21_2 O31_2 0.79(4) 1.72(4) 2.517(3) 177(4)

loop_
_geom_torsion_atom_site_label_1
_geom_torsion_atom_site_label_2
_geom_torsion_atom_site_label_3
_geom_torsion_atom_site_label_4
_geom_torsion
C15_1 N11_1 N12_1 C13_1 -0.3(3)
N11_1 N12_1 C13_1 C14_1 0.2(3)
N12_1 C13_1 C14_1 C15_1 -0.1(3)
N12_1 N11_1 C15_1 C14_1 0.3(3)
C13_1 C14_1 C15_1 N11_1 -0.1(3)
C26_1 C21_1 C27_1 O22_1 173.9(2)
C22_1 C21_1 C27_1 O22_1 -8.9(4)
C26_1 C21_1 C27_1 O21_1 -7.0(3)
C22_1 C21_1 C27_1 O21_1 170.2(2)
C26_1 C21_1 C22_1 C23_1 0.8(3)
C27_1 C21_1 C22_1 C23_1 -176.5(2)
C21_1 C22_1 C23_1 C24_1 -2.4(3)
C21_1 C22_1 C23_1 N23_1 176.1(2)
C22_1 C23_1 N23_1 O23_1 1.1(3)
C24_1 C23_1 N23_1 O23_1 179.7(2)
C22_1 C23_1 N23_1 O24_1 -177.1(2)
C24_1 C23_1 N23_1 O24_1 1.5(3)
C22_1 C23_1 C24_1 C25_1 1.4(3)
N23_1 C23_1 C24_1 C25_1 -177.1(2)
C23_1 C24_1 C25_1 C26_1 1.4(3)
C23_1 C24_1 C25_1 N25_1 -179.1(2)
C26_1 C25_1 N25_1 O25_1 -158.5(2)
C24_1 C25_1 N25_1 O25_1 21.9(3)
C26_1 C25_1 N25_1 O26_1 20.3(3)
C24_1 C25_1 N25_1 O26_1 -159.3(2)
C24_1 C25_1 C26_1 C21_1 -2.9(4)
N25_1 C25_1 C26_1 C21_1 177.5(2)
C22_1 C21_1 C26_1 C25_1 1.7(3)
C27_1 C21_1 C26_1 C25_1 178.9(2)
C32_1 C31_1 C37_1 O32_1 13.3(3)
C36_1 C31_1 C37_1 O32_1 -165.8(2)
C32_1 C31_1 C37_1 O31_1 -167.2(2)
C36_1 C31_1 C37_1 O31_1 13.7(3)
C36_1 C31_1 C32_1 C33_1 0.7(3)
C37_1 C31_1 C32_1 C33_1 -178.4(2)
C31_1 C32_1 C33_1 C34_1 1.6(4)
C31_1 C32_1 C33_1 N33_1 -177.6(2)
C34_1 C33_1 N33_1 O33_1 -171.8(2)
C32_1 C33_1 N33_1 O33_1 7.4(3)
C34_1 C33_1 N33_1 O34_1 7.9(3)
C32_1 C33_1 N33_1 O34_1 -172.9(2)
C32_1 C33_1 C34_1 C35_1 -2.4(4)
N33_1 C33_1 C34_1 C35_1 176.7(2)
C33_1 C34_1 C35_1 C36_1 1.1(4)
C33_1 C34_1 C35_1 N35_1 -178.4(2)
C34_1 C35_1 N35_1 O35_1 -14.3(4)
C36_1 C35_1 N35_1 O35_1 166.2(2)
C34_1 C35_1 N35_1 O36_1 166.4(2)
C36_1 C35_1 N35_1 O36_1 -13.0(3)
C34_1 C35_1 C36_1 C31_1 1.1(4)
N35_1 C35_1 C36_1 C31_1 -179.4(2)
C32_1 C31_1 C36_1 C35_1 -2.0(3)
C37_1 C31_1 C36_1 C35_1 177.1(2)
C15A_2 N11A_2 N12A_2 C13A_2 4(3)
N11A_2 N12A_2 C13A_2 C14A_2 1(3)
N12A_2 C13A_2 C14A_2 C15A_2 -5(3)
N12A_2 N11A_2 C15A_2 C14A_2 -7(3)
C13A_2 C14A_2 C15A_2 N11A_2 8(3)
C15B_2 N11B_2 N12B_2 C13B_2 0.5(4)
N11B_2 N12B_2 C13B_2 C14B_2 0.6(4)
N12B_2 C13B_2 C14B_2 C15B_2 -1.3(4)
N12B_2 N11B_2 C15B_2 C14B_2 -1.3(4)
C13B_2 C14B_2 C15B_2 N11B_2 1.6(4)
C22_2 C21_2 C27_2 O22_2 -5.8(4)
C26_2 C21_2 C27_2 O22_2 175.4(2)
C22_2 C21_2 C27_2 O21_2 173.2(2)
C26_2 C21_2 C27_2 O21_2 -5.6(3)
C26_2 C21_2 C22_2 C23_2 0.2(3)
C27_2 C21_2 C22_2 C23_2 -178.6(2)
C21_2 C22_2 C23_2 C24_2 -1.9(4)
C21_2 C22_2 C23_2 N23_2 175.77(19)
C22_2 C23_2 N23_2 O23_2 -2.2(3)
C24_2 C23_2 N23_2 O23_2 175.6(2)
C22_2 C23_2 N23_2 O24_2 179.8(2)
C24_2 C23_2 N23_2 O24_2 -2.5(3)
C22_2 C23_2 C24_2 C25_2 2.0(3)
N23_2 C23_2 C24_2 C25_2 -175.7(2)
C23_2 C24_2 C25_2 C26_2 -0.4(3)
C23_2 C24_2 C25_2 N25_2 178.7(2)
C26_2 C25_2 N25_2 O25_2 -156.6(2)
C24_2 C25_2 N25_2 O25_2 24.2(3)
C26_2 C25_2 N25_2 O26_2 22.3(3)
C24_2 C25_2 N25_2 O26_2 -156.9(2)
C24_2 C25_2 C26_2 C21_2 -1.1(4)
N25_2 C25_2 C26_2 C21_2 179.8(2)
C22_2 C21_2 C26_2 C25_2 1.2(3)
C27_2 C21_2 C26_2 C25_2 179.9(2)
C32_2 C31_2 C37_2 O32_2 9.5(3)
C36_2 C31_2 C37_2 O32_2 -170.5(2)
C32_2 C31_2 C37_2 O31_2 -171.0(2)
C36_2 C31_2 C37_2 O31_2 9.0(3)
C36_2 C31_2 C32_2 C33_2 0.4(3)
C37_2 C31_2 C32_2 C33_2 -179.7(2)
C31_2 C32_2 C33_2 C34_2 1.8(4)
C31_2 C32_2 C33_2 N33_2 -175.7(2)
C34_2 C33_2 N33_2 O33_2 -174.4(2)
C32_2 C33_2 N33_2 O33_2 3.3(3)
C34_2 C33_2 N33_2 O34_2 4.6(3)
C32_2 C33_2 N33_2 O34_2 -177.7(2)
C32_2 C33_2 C34_2 C35_2 -1.6(4)
N33_2 C33_2 C34_2 C35_2 175.9(2)
C33_2 C34_2 C35_2 C36_2 -0.8(4)
C33_2 C34_2 C35_2 N35_2 -179.3(2)
C34_2 C35_2 N35_2 O35_2 -13.5(3)
C36_2 C35_2 N35_2 O35_2 167.9(2)
C34_2 C35_2 N35_2 O36_2 167.2(2)
C36_2 C35_2 N35_2 O36_2 -11.4(3)
C34_2 C35_2 C36_2 C31_2 2.9(4)
N35_2 C35_2 C36_2 C31_2 -178.6(2)
C32_2 C31_2 C36_2 C35_2 -2.6(3)
C37_2 C31_2 C36_2 C35_2 177.4(2)
